data_4343005
loop_
_publ_author_name
'Chen, Lijuan'
'Li, Wenyi'
'Yuan, Dan'
'Zhang, Yong'
'Shen, Qi'
'Yao, Yingming'

_publ_section_title
;
 Syntheses of Mononuclear and Dinuclear Aluminum Complexes Stabilized by
 Phenolato Ligands and Their Applications in the Polymerization of
 \e-Caprolactone: A Comparative Study.
;
_journal_issue 10
_journal_name_full 'Inorganic chemistry'
_journal_page_first 4699
_journal_page_last 4708
_journal_paper_doi 10.1021/acs.inorgchem.5b00022
_journal_volume 54
_journal_year 2015
_chemical_formula_sum 'C16 H26 Al N O'
_chemical_formula_weight 275.36
_chemical_name_systematic
; 
 ? 
;
_space_group_IT_number 14
_symmetry_cell_setting monoclinic
_symmetry_space_group_name_Hall '-P 2ybc'
_symmetry_space_group_name_H-M 'P 1 21/c 1'
_atom_sites_solution_hydrogens geom
_atom_sites_solution_primary direct
_atom_sites_solution_secondary difmap
_audit_creation_method SHELXL-97
_cell_angle_alpha 90.00
_cell_angle_beta 107.66(3)
_cell_angle_gamma 90.00
_cell_formula_units_Z 4
_cell_length_a 10.682(2)
_cell_length_b 11.290(2)
_cell_length_c 14.323(3)
_cell_measurement_reflns_used 5167
_cell_measurement_temperature 293(2)
_cell_measurement_theta_max 25.3
_cell_measurement_theta_min 3.0
_cell_volume 1645.9(6)
_computing_structure_refinement 'SHELXL-97 (Sheldrick, 1997)'
_computing_structure_solution 'SHELXS-97 (Sheldrick, 1990)'
_diffrn_ambient_temperature 293(2)
_diffrn_measured_fraction_theta_full 0.996
_diffrn_measured_fraction_theta_max 0.996
_diffrn_measurement_device_type 'Rigaku Mercury'
_diffrn_radiation_monochromator graphite
_diffrn_radiation_source 'fine-focus sealed tube'
_diffrn_radiation_type MoK\a
_diffrn_radiation_wavelength 0.71073
_diffrn_reflns_av_R_equivalents 0.0285
_diffrn_reflns_av_sigmaI/netI 0.0207
_diffrn_reflns_limit_h_max 12
_diffrn_reflns_limit_h_min -11
_diffrn_reflns_limit_k_max 13
_diffrn_reflns_limit_k_min -12
_diffrn_reflns_limit_l_max 17
_diffrn_reflns_limit_l_min -17
_diffrn_reflns_number 15455
_diffrn_reflns_theta_full 25.34
_diffrn_reflns_theta_max 25.34
_diffrn_reflns_theta_min 3.05
_exptl_absorpt_coefficient_mu 0.117
_exptl_absorpt_correction_T_max 0.965
_exptl_absorpt_correction_T_min 0.752
_exptl_absorpt_correction_type multi-scan
_exptl_crystal_colour COLORLESS
_exptl_crystal_density_diffrn 1.111
_exptl_crystal_density_method 'not measured'
_exptl_crystal_description BLOCK
_exptl_crystal_F_000 600
_exptl_crystal_size_max 0.8
_exptl_crystal_size_mid 0.6
_exptl_crystal_size_min 0.5
_refine_diff_density_max 0.170
_refine_diff_density_min -0.191
_refine_diff_density_rms '0.035 =###END'
_refine_ls_extinction_method none
_refine_ls_goodness_of_fit_ref 1.155
_refine_ls_hydrogen_treatment mixed
_refine_ls_matrix_type full
_refine_ls_number_parameters 176
_refine_ls_number_reflns 3002
_refine_ls_number_restraints 0
_refine_ls_restrained_S_all 1.155
_refine_ls_R_factor_all 0.0632
_refine_ls_R_factor_gt 0.0563
_refine_ls_shift/su_max 0.000
_refine_ls_shift/su_mean 0.000
_refine_ls_structure_factor_coef Fsqd
_refine_ls_weighting_details 'calc w=1/[\s^2^(Fo^2^)+(0.0639P)^2^+0.5185P] where P=(Fo^2^+2Fc^2^)/3'
_refine_ls_weighting_scheme calc
_refine_ls_wR_factor_gt 0.1407
_refine_ls_wR_factor_ref 0.1450
_reflns_number_gt 2701
_reflns_number_total 3002
_reflns_threshold_expression >2sigma(I)
_cod_data_source_file ic5b00022_si_003.cif
_cod_data_source_block t
_cod_depositor_comments 'Adding full bibliography for 4343003--4343007.cif.'
_cod_database_code 4343005

loop_
_symmetry_equiv_pos_as_xyz
'x, y, z'
'-x, y+1/2, -z+1/2'
'-x, -y, -z'
'x, -y-1/2, z-1/2'

loop_
_atom_site_label
_atom_site_type_symbol
_atom_site_fract_x
_atom_site_fract_y
_atom_site_fract_z
_atom_site_U_iso_or_equiv
_atom_site_adp_type
_atom_site_occupancy
_atom_site_symmetry_multiplicity
_atom_site_calc_flag
_atom_site_refinement_flags
Al1 Al 0.31727(6) 0.75512(5) 0.06240(5) 0.0481(2) Uani 1 1 d .
O1 O 0.46481(16) 0.67518(14) 0.10928(13) 0.0659(5) Uani 1 1 d .
N1 N 0.36715(15) 0.90160(14) 0.15130(11) 0.0401(4) Uani 1 1 d .
C1 C 0.5832(2) 0.72433(19) 0.15265(16) 0.0513(5) Uani 1 1 d .
C2 C 0.6961(2) 0.6835(2) 0.13172(17) 0.0584(6) Uani 1 1 d .
C3 C 0.8151(2) 0.7370(2) 0.17996(19) 0.0657(7) Uani 1 1 d .
H3 H 0.8904 0.7091 0.1675 0.079 Uiso 1 1 calc R
C4 C 0.8280(2) 0.8291(2) 0.24517(19) 0.0643(7) Uani 1 1 d .
C5 C 0.7149(2) 0.8691(2) 0.26349(16) 0.0566(6) Uani 1 1 d .
H5 H 0.7203 0.9322 0.3063 0.068 Uiso 1 1 calc R
C6 C 0.5938(2) 0.81684(19) 0.21908(14) 0.0469(5) Uani 1 1 d .
C7 C 0.6853(3) 0.5869(3) 0.0572(2) 0.0842(9) Uani 1 1 d .
H7A H 0.6427 0.5193 0.0746 0.126 Uiso 1 1 calc R
H7B H 0.7715 0.5650 0.0559 0.126 Uiso 1 1 calc R
H7C H 0.6347 0.6150 -0.0063 0.126 Uiso 1 1 calc R
C8 C 0.9593(3) 0.8867(3) 0.2955(3) 0.1026(11) Uani 1 1 d .
H8A H 0.9570 0.9681 0.2756 0.154 Uiso 1 1 calc R
H8B H 1.0274 0.8459 0.2774 0.154 Uiso 1 1 calc R
H8C H 0.9767 0.8827 0.3652 0.154 Uiso 1 1 calc R
C9 C 0.47166(19) 0.85755(19) 0.24102(14) 0.0471(5) Uani 1 1 d .
H9A H 0.4945 0.9206 0.2892 0.056 Uiso 1 1 calc R
H9B H 0.4365 0.7923 0.2693 0.056 Uiso 1 1 calc R
C10 C 0.4228(2) 1.00584(18) 0.11224(15) 0.0467(5) Uani 1 1 d .
H10A H 0.4928 0.9786 0.0874 0.056 Uiso 1 1 calc R
H10B H 0.4609 1.0606 0.1655 0.056 Uiso 1 1 calc R
C11 C 0.3214(2) 1.0709(2) 0.03128(17) 0.0567(6) Uani 1 1 d .
H11A H 0.2923 1.0200 -0.0258 0.068 Uiso 1 1 calc R
H11B H 0.3614 1.1407 0.0129 0.068 Uiso 1 1 calc R
C12 C 0.2033(2) 1.1081(2) 0.06258(19) 0.0630(6) Uani 1 1 d .
H12A H 0.2292 1.1688 0.1126 0.076 Uiso 1 1 calc R
H12B H 0.1361 1.1408 0.0069 0.076 Uiso 1 1 calc R
C13 C 0.1490(2) 1.0019(2) 0.10235(17) 0.0587(6) Uani 1 1 d .
H13A H 0.0775 1.0269 0.1263 0.070 Uiso 1 1 calc R
H13B H 0.1145 0.9448 0.0502 0.070 Uiso 1 1 calc R
C14 C 0.2550(2) 0.9445(2) 0.18445(15) 0.0501(5) Uani 1 1 d .
H14A H 0.2875 1.0012 0.2371 0.060 Uiso 1 1 calc R
H14B H 0.2178 0.8781 0.2100 0.060 Uiso 1 1 calc R
C15 C 0.2889(3) 0.7919(3) -0.07599(17) 0.0713(7) Uani 1 1 d .
H15A H 0.2106 0.8386 -0.1002 0.107 Uiso 1 1 calc R
H15B H 0.2794 0.7196 -0.1127 0.107 Uiso 1 1 calc R
H15C H 0.3627 0.8355 -0.0829 0.107 Uiso 1 1 calc R
C16 C 0.1724(3) 0.6762(2) 0.0944(2) 0.0723(7) Uani 1 1 d .
H16A H 0.1931 0.6692 0.1643 0.109 Uiso 1 1 calc R
H16B H 0.1594 0.5988 0.0654 0.109 Uiso 1 1 calc R
H16C H 0.0935 0.7220 0.0693 0.109 Uiso 1 1 calc R

loop_
_atom_site_aniso_label
_atom_site_aniso_U_11
_atom_site_aniso_U_22
_atom_site_aniso_U_33
_atom_site_aniso_U_23
_atom_site_aniso_U_13
_atom_site_aniso_U_12
Al1 0.0507(4) 0.0473(4) 0.0483(4) -0.0050(3) 0.0182(3) -0.0031(3)
O1 0.0608(10) 0.0544(9) 0.0787(12) -0.0128(8) 0.0155(9) 0.0089(8)
N1 0.0402(9) 0.0446(9) 0.0379(8) 0.0006(7) 0.0155(7) 0.0017(7)
C1 0.0544(13) 0.0521(12) 0.0488(12) 0.0097(10) 0.0177(10) 0.0114(10)
C2 0.0683(15) 0.0604(14) 0.0534(13) 0.0168(10) 0.0288(12) 0.0242(12)
C3 0.0569(15) 0.0793(17) 0.0712(16) 0.0301(14) 0.0350(13) 0.0276(13)
C4 0.0489(13) 0.0765(16) 0.0693(16) 0.0193(13) 0.0204(11) 0.0101(12)
C5 0.0517(13) 0.0635(14) 0.0523(12) 0.0077(11) 0.0124(10) 0.0073(11)
C6 0.0480(12) 0.0529(12) 0.0411(11) 0.0098(9) 0.0155(9) 0.0085(9)
C7 0.106(2) 0.0774(18) 0.0800(19) -0.0004(15) 0.0442(17) 0.0355(17)
C8 0.0496(16) 0.126(3) 0.128(3) 0.006(2) 0.0197(17) -0.0007(17)
C9 0.0494(12) 0.0554(12) 0.0369(10) 0.0009(9) 0.0138(9) 0.0030(9)
C10 0.0496(11) 0.0434(11) 0.0511(12) 0.0021(9) 0.0211(9) -0.0017(9)
C11 0.0639(14) 0.0508(12) 0.0585(13) 0.0108(10) 0.0230(11) 0.0070(11)
C12 0.0632(14) 0.0568(13) 0.0666(15) 0.0030(11) 0.0160(12) 0.0156(11)
C13 0.0476(12) 0.0684(14) 0.0620(14) -0.0017(11) 0.0195(11) 0.0103(11)
C14 0.0473(12) 0.0594(13) 0.0493(12) -0.0026(10) 0.0231(10) 0.0057(10)
C15 0.0912(19) 0.0737(16) 0.0528(14) -0.0143(12) 0.0274(13) -0.0148(15)
C16 0.0726(17) 0.0621(15) 0.0884(19) -0.0008(13) 0.0334(15) -0.0128(13)

loop_
_atom_type_symbol
_atom_type_description
_atom_type_scat_dispersion_real
_atom_type_scat_dispersion_imag
_atom_type_scat_source
C C 0.0033 0.0016 'International Tables Vol C Tables 4.2.6.8 and 6.1.1.4'
H H 0.0000 0.0000 'International Tables Vol C Tables 4.2.6.8 and 6.1.1.4'
N N 0.0061 0.0033 'International Tables Vol C Tables 4.2.6.8 and 6.1.1.4'
O O 0.0106 0.0060 'International Tables Vol C Tables 4.2.6.8 and 6.1.1.4'
Al Al 0.0645 0.0514 'International Tables Vol C Tables 4.2.6.8 and 6.1.1.4'

loop_
_geom_angle_atom_site_label_1
_geom_angle_atom_site_label_2
_geom_angle_atom_site_label_3
_geom_angle
O1 Al1 C15 109.91(12)
O1 Al1 C16 110.91(11)
C15 Al1 C16 116.32(13)
O1 Al1 N1 98.17(8)
C15 Al1 N1 112.84(10)
C16 Al1 N1 107.19(10)
C1 O1 Al1 124.77(14)
C14 N1 C10 108.09(15)
C14 N1 C9 107.05(14)
C10 N1 C9 107.55(15)
C14 N1 Al1 111.99(12)
C10 N1 Al1 117.21(12)
C9 N1 Al1 104.37(12)
O1 C1 C6 119.59(19)
O1 C1 C2 120.8(2)
C6 C1 C2 119.6(2)
C3 C2 C1 117.8(2)
C3 C2 C7 122.0(2)
C1 C2 C7 120.2(2)
C4 C3 C2 123.7(2)
C3 C4 C5 117.4(2)
C3 C4 C8 122.3(2)
C5 C4 C8 120.3(3)
C4 C5 C6 121.2(2)
C5 C6 C1 120.2(2)
C5 C6 C9 121.4(2)
C1 C6 C9 118.39(19)
C6 C9 N1 112.80(16)
N1 C10 C11 113.15(17)
C10 C11 C12 111.89(19)
C13 C12 C11 109.83(19)
C14 C13 C12 110.47(19)
N1 C14 C13 112.05(17)

loop_
_geom_bond_atom_site_label_1
_geom_bond_atom_site_label_2
_geom_bond_distance
Al1 O1 1.7628(17)
Al1 C15 1.956(3)
Al1 C16 1.957(3)
Al1 N1 2.0564(17)
O1 C1 1.347(3)
N1 C14 1.496(2)
N1 C10 1.501(2)
N1 C9 1.508(2)
C1 C6 1.394(3)
C1 C2 1.406(3)
C2 C3 1.388(4)
C2 C7 1.505(4)
C3 C4 1.376(4)
C4 C5 1.388(3)
C4 C8 1.515(4)
C5 C6 1.388(3)
C6 C9 1.504(3)
C10 C11 1.516(3)
C11 C12 1.520(3)
C12 C13 1.516(3)
C13 C14 1.509(3)
